data_7063409
loop_
_publ_author_name
'Vorobyeva, Sofia N.'
'Rudzis, Zakhar V.'
'Sukhikh, Taisiya S.'
'Filatov, Evgeny Yu.'
'Plusnin, Pavel E.'
'Nadolinny, Vladimir A.'
'Bogomyakov, Artem S.'
'Korenev, Sergey V.'

_publ_section_title
;
 Double complex salts based on tetraamminplatinum(ii) and vanadyl(iv)
 bisoxalate for the preparation of bimetallic Pt--V alloys
;
_journal_issue 36
_journal_name_full 'New Journal of Chemistry'
_journal_page_first 15894
_journal_page_last 15903
_journal_paper_doi 10.1039/D4NJ03084B
_journal_volume 48
_journal_year 2024
_chemical_formula_moiety 'C2 O6 V, C16 H36 N'
_chemical_formula_sum 'C18 H36 N O6 V'
_chemical_formula_weight 413.42
_space_group_crystal_system monoclinic
_space_group_IT_number 14
_space_group_name_Hall '-P 2yn'
_space_group_name_H-M_alt 'P 1 21/n 1'
_atom_sites_solution_hydrogens geom
_atom_sites_solution_primary dual
_audit_creation_date 2024-06-05
_audit_creation_method
;
Olex2 1.3
(compiled 2020.11.12 svn.r5f609507 for OlexSys, GUI svn.r6408)
;
_audit_update_record
;
2024-06-24 deposited with the CCDC.	2024-08-16 downloaded from the CCDC.
;
_cell_angle_alpha 90
_cell_angle_beta 103.309(2)
_cell_angle_gamma 90
_cell_formula_units_Z 4
_cell_length_a 8.8694(5)
_cell_length_b 14.9160(6)
_cell_length_c 16.6499(7)
_cell_measurement_reflns_used 2806
_cell_measurement_temperature 150.0
_cell_measurement_theta_max 25.09
_cell_measurement_theta_min 2.40
_cell_volume 2143.56(17)
_computing_cell_refinement 'Bruker SAINT'
_computing_data_collection 'Bruker APEX3'
_computing_data_reduction 'Bruker SAINT'
_computing_molecular_graphics 'Olex2 1.3 (Dolomanov et al., 2009)'
_computing_publication_material 'Olex2 1.3 (Dolomanov et al., 2009)'
_computing_structure_refinement 'SHELXL 2017/1 (Sheldrick, 2015)'
_computing_structure_solution 'SHELXT 2018/2 (Sheldrick, 2018)'
_diffrn_ambient_temperature 150.0
_diffrn_detector PIXEL
_diffrn_detector_area_resol_mean 7.41
_diffrn_detector_type 'Bruker PHOTON III area detector'
_diffrn_measured_fraction_theta_full 0.998
_diffrn_measured_fraction_theta_max 0.998
_diffrn_measurement_details 'Data collection was performed by Sukhikh T.S. in XRD Facility of NIIC SB RAS'
_diffrn_measurement_device 'three-circle diffractometer'
_diffrn_measurement_device_type 'Bruker D8 Venture diffractometer'
_diffrn_measurement_method '\w and \f scans'
_diffrn_radiation_monochromator 'Incoatec HELIOS multilayer mirrors'
_diffrn_radiation_type MoK\a
_diffrn_radiation_wavelength 0.71073
_diffrn_reflns_av_R_equivalents 0.0771
_diffrn_reflns_av_unetI/netI 0.0698
_diffrn_reflns_Laue_measured_fraction_full 0.998
_diffrn_reflns_Laue_measured_fraction_max 0.998
_diffrn_reflns_limit_h_max 11
_diffrn_reflns_limit_h_min -11
_diffrn_reflns_limit_k_max 19
_diffrn_reflns_limit_k_min -19
_diffrn_reflns_limit_l_max 21
_diffrn_reflns_limit_l_min -20
_diffrn_reflns_number 23280
_diffrn_reflns_point_group_measured_fraction_full 0.998
_diffrn_reflns_point_group_measured_fraction_max 0.998
_diffrn_reflns_theta_full 25.242
_diffrn_reflns_theta_max 27.489
_diffrn_reflns_theta_min 2.405
_diffrn_source 'Incoatec IuS3.0 microfocus X-ray tube'
_diffrn_source_current 1.4
_diffrn_source_power 0.07
_diffrn_source_voltage 50.0
_exptl_absorpt_coefficient_mu 0.493
_exptl_absorpt_correction_T_max 0.7456
_exptl_absorpt_correction_T_min 0.6725
_exptl_absorpt_correction_type multi-scan
_exptl_absorpt_process_details
;
SADABS-2016/2 (Bruker,2016/2) was used for absorption correction.
wR2(int) was 0.1072 before and 0.0664 after correction.
The Ratio of minimum to maximum transmission is 0.9020.
The \l/2 correction factor is Not present.
;
_exptl_crystal_colour 'light green'
_exptl_crystal_colour_modifier light
_exptl_crystal_colour_primary green
_exptl_crystal_density_diffrn 1.281
_exptl_crystal_description prism
_exptl_crystal_F_000 888
_exptl_crystal_size_max 0.09
_exptl_crystal_size_mid 0.06
_exptl_crystal_size_min 0.05
_refine_diff_density_max 0.324
_refine_diff_density_min -0.333
_refine_diff_density_rms 0.068
_refine_ls_extinction_method none
_refine_ls_goodness_of_fit_ref 1.035
_refine_ls_hydrogen_treatment constr
_refine_ls_matrix_type full
_refine_ls_number_parameters 239
_refine_ls_number_reflns 4914
_refine_ls_number_restraints 0
_refine_ls_restrained_S_all 1.035
_refine_ls_R_factor_all 0.0729
_refine_ls_R_factor_gt 0.0473
_refine_ls_shift/su_max 0.001
_refine_ls_shift/su_mean 0.000
_refine_ls_structure_factor_coef Fsqd
_refine_ls_weighting_details 'w=1/[\s^2^(Fo^2^)+(0.0273P)^2^+1.2275P] where P=(Fo^2^+2Fc^2^)/3'
_refine_ls_weighting_scheme calc
_refine_ls_wR_factor_gt 0.0951
_refine_ls_wR_factor_ref 0.1098
_reflns_Friedel_coverage 0.000
_reflns_number_gt 3554
_reflns_number_total 4914
_reflns_threshold_expression 'I > 2\s(I)'
_cod_data_source_file d4nj03084b2.cif
_cod_data_source_block p3-1
_cod_depositor_comments 'Adding full bibliography for 7063408--7063411.cif.'
_cod_database_code 7063409
_shelx_shelxl_version_number 2017/1
_shelx_space_group_comment
;
The symmetry employed for this shelxl refinement is uniquely defined
by the following loop, which should always be used as a source of
symmetry information in preference to the above space-group names.
They are only intended as comments.
;
_shelx_estimated_absorpt_t_max 0.976
_shelx_estimated_absorpt_t_min 0.957
_olex2_refinement_description
;
1. Fixed Uiso
 At 1.2 times of:
  All C(H,H) groups
 At 1.5 times of:
  All C(H,H,H) groups
2.a Secondary CH2 refined with riding coordinates:
 C8(H8A,H8B), C7(H7A,H7B), C14(H14A,H14B), C9(H9A,H9B), C15(H15A,H15B), C6(H6A,
 H6B), C13(H13A,H13B), C12(H12A,H12B), C4(H4A,H4B), C5(H5A,H5B), C18(H18A,H18B),
  C16(H16A,H16B)
2.b Idealised Me refined as rotating group:
 C10(H10A,H10B,H10C), C17(H17A,H17B,H17C), C3(H3A,H3B,H3C), C11(H11A,H11B,H11C)
;
_olex2_submission_special_instructions 'No special instructions were received'

loop_
_space_group_symop_operation_xyz
'x, y, z'
'-x+1/2, y+1/2, -z+1/2'
'-x, -y, -z'
'x-1/2, -y-1/2, z-1/2'

loop_
_atom_site_label
_atom_site_type_symbol
_atom_site_fract_x
_atom_site_fract_y
_atom_site_fract_z
_atom_site_U_iso_or_equiv
_atom_site_adp_type
_atom_site_occupancy
_atom_site_site_symmetry_order
_atom_site_calc_flag
_atom_site_refinement_flags_posn
_atom_site_refinement_flags_adp
_atom_site_refinement_flags_occupancy
_atom_site_disorder_assembly
_atom_site_disorder_group
V1 V 0.70938(5) 0.44198(2) 0.40800(2) 0.01965(12) Uani 1 1 d . . . . .
O5 O 0.51781(18) 0.51825(10) 0.39914(9) 0.0194(3) Uani 1 1 d . . . . .
O3 O 0.92618(18) 0.39664(10) 0.46007(10) 0.0222(4) Uani 1 1 d . . . . .
O6 O 0.33844(18) 0.56655(10) 0.46459(9) 0.0210(3) Uani 1 1 d . . . . .
O2 O 0.63461(19) 0.34299(11) 0.38583(10) 0.0254(4) Uani 1 1 d . . . . .
O4 O 1.16777(18) 0.43703(10) 0.52303(9) 0.0215(3) Uani 1 1 d . . . . .
O1 O 0.7452(2) 0.47917(11) 0.32189(10) 0.0279(4) Uani 1 1 d . . . . .
N1 N 0.6336(2) 0.74739(12) 0.28281(11) 0.0222(4) Uani 1 1 d . . . . .
C8 C 0.6352(3) 0.79633(16) 0.43186(15) 0.0285(6) Uani 1 1 d . . . . .
H8A H 0.572259 0.849936 0.411327 0.034 Uiso 1 1 calc R U . . .
H8B H 0.745888 0.813584 0.443429 0.034 Uiso 1 1 calc R U . . .
C7 C 0.6037(3) 0.72324(15) 0.36680(14) 0.0235(5) Uani 1 1 d . . . . .
H7A H 0.494003 0.704716 0.358614 0.028 Uiso 1 1 calc R U . . .
H7B H 0.668450 0.670659 0.388502 0.028 Uiso 1 1 calc R U . . .
C14 C 0.5426(3) 0.82996(15) 0.24670(15) 0.0245(5) Uani 1 1 d . . . . .
H14A H 0.581167 0.881951 0.282526 0.029 Uiso 1 1 calc R U . . .
H14B H 0.563463 0.842071 0.191798 0.029 Uiso 1 1 calc R U . . .
C9 C 0.5948(3) 0.76281(18) 0.51067(15) 0.0322(6) Uani 1 1 d . . . . .
H9A H 0.488402 0.738080 0.497095 0.039 Uiso 1 1 calc R U . . .
H9B H 0.666512 0.713656 0.534158 0.039 Uiso 1 1 calc R U . . .
C1 C 0.4575(3) 0.52459(14) 0.46107(13) 0.0177(5) Uani 1 1 d . . . . .
C2 C 1.0285(3) 0.45236(14) 0.49531(13) 0.0195(5) Uani 1 1 d . . . . .
C15 C 0.8032(3) 0.77058(16) 0.29023(15) 0.0249(5) Uani 1 1 d . . . . .
H15A H 0.816436 0.789452 0.235262 0.030 Uiso 1 1 calc R U . . .
H15B H 0.829589 0.822591 0.327773 0.030 Uiso 1 1 calc R U . . .
C6 C 0.5860(3) 0.66598(15) 0.22844(15) 0.0274(6) Uani 1 1 d . . . . .
H6A H 0.479587 0.648851 0.231511 0.033 Uiso 1 1 calc R U . . .
H6B H 0.655311 0.615633 0.251370 0.033 Uiso 1 1 calc R U . . .
C13 C 0.3693(3) 0.82288(16) 0.23731(17) 0.0305(6) Uani 1 1 d . . . . .
H13A H 0.346990 0.812024 0.292097 0.037 Uiso 1 1 calc R U . . .
H13B H 0.329451 0.771067 0.201522 0.037 Uiso 1 1 calc R U . . .
C12 C 0.2856(3) 0.90773(17) 0.19997(17) 0.0346(6) Uani 1 1 d . . . . .
H12A H 0.315237 0.920880 0.147381 0.042 Uiso 1 1 calc R U . . .
H12B H 0.172577 0.896549 0.187084 0.042 Uiso 1 1 calc R U . . .
C4 C 0.5625(4) 0.58678(18) 0.09352(17) 0.0411(7) Uani 1 1 d . . . . .
H4A H 0.475936 0.555513 0.110044 0.049 Uiso 1 1 calc R U . . .
H4B H 0.531418 0.597467 0.033279 0.049 Uiso 1 1 calc R U . . .
C5 C 0.5891(4) 0.67725(17) 0.13796(16) 0.0372(7) Uani 1 1 d . . . . .
H5A H 0.690472 0.702031 0.133706 0.045 Uiso 1 1 calc R U . . .
H5B H 0.507323 0.719970 0.111348 0.045 Uiso 1 1 calc R U . . .
C10 C 0.6048(4) 0.8359(2) 0.57486(17) 0.0445(7) Uani 1 1 d . . . . .
H10A H 0.534634 0.885031 0.551829 0.067 Uiso 1 1 calc R U . . .
H10B H 0.711225 0.858557 0.590681 0.067 Uiso 1 1 calc R U . . .
H10C H 0.574837 0.811505 0.623582 0.067 Uiso 1 1 calc R U . . .
C18 C 1.0832(3) 0.7303(2) 0.33373(18) 0.0395(7) Uani 1 1 d . . . . .
H18A H 1.154828 0.678419 0.342367 0.047 Uiso 1 1 calc R U . . .
H18B H 1.093713 0.761042 0.282604 0.047 Uiso 1 1 calc R U . . .
C16 C 0.9179(3) 0.69584(19) 0.3217(2) 0.0414(7) Uani 1 1 d . . . . .
H16A H 0.900939 0.645739 0.281625 0.050 Uiso 1 1 calc R U . . .
H16B H 0.901307 0.672964 0.374820 0.050 Uiso 1 1 calc R U . . .
C17 C 1.1317(4) 0.7941(2) 0.40542(19) 0.0536(9) Uani 1 1 d . . . . .
H17A H 1.066797 0.847969 0.395419 0.080 Uiso 1 1 calc R U . . .
H17B H 1.240484 0.810933 0.411171 0.080 Uiso 1 1 calc R U . . .
H17C H 1.119297 0.764860 0.456211 0.080 Uiso 1 1 calc R U . . .
C3 C 0.7016(4) 0.5275(2) 0.1115(2) 0.0551(9) Uani 1 1 d . . . . .
H3A H 0.678883 0.472105 0.079389 0.083 Uiso 1 1 calc R U . . .
H3B H 0.728795 0.513025 0.170510 0.083 Uiso 1 1 calc R U . . .
H3C H 0.788663 0.558470 0.096503 0.083 Uiso 1 1 calc R U . . .
C11 C 0.3204(4) 0.9890(2) 0.2553(2) 0.0630(11) Uani 1 1 d . . . . .
H11A H 0.254342 1.039034 0.230311 0.094 Uiso 1 1 calc R U . . .
H11B H 0.429485 1.005795 0.262198 0.094 Uiso 1 1 calc R U . . .
H11C H 0.299968 0.975027 0.309330 0.094 Uiso 1 1 calc R U . . .

loop_
_atom_site_aniso_label
_atom_site_aniso_U_11
_atom_site_aniso_U_22
_atom_site_aniso_U_33
_atom_site_aniso_U_23
_atom_site_aniso_U_13
_atom_site_aniso_U_12
V1 0.0173(2) 0.0216(2) 0.0205(2) -0.00237(16) 0.00539(15) 0.00097(16)
O5 0.0166(9) 0.0242(8) 0.0180(8) -0.0009(6) 0.0051(6) 0.0005(6)
O3 0.0190(9) 0.0198(8) 0.0281(9) -0.0010(7) 0.0063(7) 0.0014(6)
O6 0.0180(9) 0.0226(8) 0.0222(8) -0.0002(7) 0.0041(7) 0.0044(7)
O2 0.0230(10) 0.0269(8) 0.0271(9) -0.0070(7) 0.0074(7) -0.0026(7)
O4 0.0159(9) 0.0223(8) 0.0259(8) 0.0014(7) 0.0037(7) 0.0046(6)
O1 0.0285(10) 0.0318(9) 0.0257(9) 0.0014(7) 0.0108(8) 0.0032(8)
N1 0.0207(11) 0.0224(10) 0.0241(10) 0.0052(8) 0.0066(8) 0.0009(8)
C8 0.0276(15) 0.0296(13) 0.0293(13) 0.0035(11) 0.0087(11) -0.0038(10)
C7 0.0243(14) 0.0226(11) 0.0249(12) 0.0070(10) 0.0086(10) -0.0018(10)
C14 0.0245(14) 0.0214(11) 0.0264(12) 0.0067(10) 0.0035(10) 0.0036(10)
C9 0.0337(16) 0.0374(14) 0.0255(13) 0.0048(11) 0.0072(11) 0.0002(12)
C1 0.0168(12) 0.0169(10) 0.0188(11) -0.0026(9) 0.0028(9) -0.0035(9)
C2 0.0213(13) 0.0206(11) 0.0187(11) 0.0024(9) 0.0088(9) 0.0009(9)
C15 0.0178(13) 0.0281(12) 0.0306(13) 0.0062(11) 0.0092(10) -0.0032(10)
C6 0.0318(15) 0.0191(11) 0.0321(13) 0.0010(10) 0.0090(11) -0.0021(10)
C13 0.0243(15) 0.0278(13) 0.0371(14) 0.0055(11) 0.0023(11) -0.0008(10)
C12 0.0277(16) 0.0372(14) 0.0359(15) 0.0098(12) 0.0011(12) 0.0088(12)
C4 0.054(2) 0.0353(15) 0.0321(15) -0.0027(12) 0.0065(14) 0.0001(14)
C5 0.054(2) 0.0288(14) 0.0283(14) 0.0018(11) 0.0082(13) -0.0013(12)
C10 0.050(2) 0.0497(18) 0.0347(16) -0.0004(14) 0.0124(14) 0.0049(15)
C18 0.0238(16) 0.0508(17) 0.0457(17) 0.0043(14) 0.0115(13) 0.0041(13)
C16 0.0255(16) 0.0382(15) 0.063(2) 0.0148(14) 0.0157(14) 0.0062(12)
C17 0.0334(19) 0.082(2) 0.0429(18) -0.0029(17) 0.0047(14) 0.0022(17)
C3 0.064(3) 0.0516(19) 0.0462(19) -0.0099(16) 0.0065(17) 0.0152(17)
C11 0.060(3) 0.0375(17) 0.079(3) -0.0048(17) -0.009(2) 0.0156(16)

loop_
_atom_type_symbol
_atom_type_description
_atom_type_scat_dispersion_real
_atom_type_scat_dispersion_imag
_atom_type_scat_source
C C 0.0033 0.0016 'International Tables Vol C Tables 4.2.6.8 and 6.1.1.4'
H H 0.0000 0.0000 'International Tables Vol C Tables 4.2.6.8 and 6.1.1.4'
N N 0.0061 0.0033 'International Tables Vol C Tables 4.2.6.8 and 6.1.1.4'
O O 0.0106 0.0060 'International Tables Vol C Tables 4.2.6.8 and 6.1.1.4'
V V 0.3005 0.5294 'International Tables Vol C Tables 4.2.6.8 and 6.1.1.4'

loop_
_geom_angle_atom_site_label_1
_geom_angle_atom_site_label_2
_geom_angle_atom_site_label_3
_geom_angle
_geom_angle_site_symmetry_1
_geom_angle_site_symmetry_3
_geom_angle_publ_flag
O5 V1 O3 156.09(6) . . ?
O5 V1 O6 76.36(6) . 3_666 ?
O5 V1 O4 83.54(6) . 3_766 ?
O3 V1 O6 86.82(6) . 3_666 ?
O3 V1 O4 75.70(6) . 3_766 ?
O6 V1 O4 75.10(6) 3_666 3_766 ?
O2 V1 O5 101.68(7) . . ?
O2 V1 O3 95.22(7) . . ?
O2 V1 O6 90.41(7) . 3_666 ?
O2 V1 O4 163.12(7) . 3_766 ?
O2 V1 O1 105.10(8) . . ?
O1 V1 O5 94.28(7) . . ?
O1 V1 O3 97.53(8) . . ?
O1 V1 O6 163.36(7) . 3_666 ?
O1 V1 O4 90.36(7) . 3_766 ?
C1 O5 V1 119.11(14) . . ?
C2 O3 V1 118.96(14) . . ?
C1 O6 V1 111.20(13) . 3_666 ?
C2 O4 V1 111.26(13) . 3_766 ?
C14 N1 C7 111.44(18) . . ?
C14 N1 C15 105.86(17) . . ?
C15 N1 C7 110.92(17) . . ?
C6 N1 C7 105.95(17) . . ?
C6 N1 C14 111.31(18) . . ?
C6 N1 C15 111.45(19) . . ?
H8A C8 H8B 108.2 . . ?
C7 C8 H8A 109.7 . . ?
C7 C8 H8B 109.7 . . ?
C7 C8 C9 109.8(2) . . ?
C9 C8 H8A 109.7 . . ?
C9 C8 H8B 109.7 . . ?
N1 C7 H7A 108.2 . . ?
N1 C7 H7B 108.2 . . ?
C8 C7 N1 116.27(18) . . ?
C8 C7 H7A 108.2 . . ?
C8 C7 H7B 108.2 . . ?
H7A C7 H7B 107.4 . . ?
N1 C14 H14A 108.6 . . ?
N1 C14 H14B 108.6 . . ?
H14A C14 H14B 107.5 . . ?
C13 C14 N1 114.78(19) . . ?
C13 C14 H14A 108.6 . . ?
C13 C14 H14B 108.6 . . ?
C8 C9 H9A 109.1 . . ?
C8 C9 H9B 109.1 . . ?
H9A C9 H9B 107.8 . . ?
C10 C9 C8 112.6(2) . . ?
C10 C9 H9A 109.1 . . ?
C10 C9 H9B 109.1 . . ?
O5 C1 C1 115.8(2) . 3_666 ?
O6 C1 O5 126.7(2) . . ?
O6 C1 C1 117.4(2) . 3_666 ?
O3 C2 C2 115.9(3) . 3_766 ?
O4 C2 O3 126.7(2) . . ?
O4 C2 C2 117.4(2) . 3_766 ?
N1 C15 H15A 108.4 . . ?
N1 C15 H15B 108.4 . . ?
H15A C15 H15B 107.4 . . ?
C16 C15 N1 115.63(19) . . ?
C16 C15 H15A 108.4 . . ?
C16 C15 H15B 108.4 . . ?
N1 C6 H6A 108.3 . . ?
N1 C6 H6B 108.3 . . ?
N1 C6 C5 115.89(19) . . ?
H6A C6 H6B 107.4 . . ?
C5 C6 H6A 108.3 . . ?
C5 C6 H6B 108.3 . . ?
C14 C13 H13A 109.3 . . ?
C14 C13 H13B 109.3 . . ?
C14 C13 C12 111.8(2) . . ?
H13A C13 H13B 107.9 . . ?
C12 C13 H13A 109.3 . . ?
C12 C13 H13B 109.3 . . ?
C13 C12 H12A 108.8 . . ?
C13 C12 H12B 108.8 . . ?
H12A C12 H12B 107.7 . . ?
C11 C12 C13 113.9(2) . . ?
C11 C12 H12A 108.8 . . ?
C11 C12 H12B 108.8 . . ?
H4A C4 H4B 107.7 . . ?
C5 C4 H4A 108.9 . . ?
C5 C4 H4B 108.9 . . ?
C3 C4 H4A 108.9 . . ?
C3 C4 H4B 108.9 . . ?
C3 C4 C5 113.4(3) . . ?
C6 C5 C4 110.2(2) . . ?
C6 C5 H5A 109.6 . . ?
C6 C5 H5B 109.6 . . ?
C4 C5 H5A 109.6 . . ?
C4 C5 H5B 109.6 . . ?
H5A C5 H5B 108.1 . . ?
C9 C10 H10A 109.5 . . ?
C9 C10 H10B 109.5 . . ?
C9 C10 H10C 109.5 . . ?
H10A C10 H10B 109.5 . . ?
H10A C10 H10C 109.5 . . ?
H10B C10 H10C 109.5 . . ?
H18A C18 H18B 107.6 . . ?
C16 C18 H18A 108.8 . . ?
C16 C18 H18B 108.8 . . ?
C17 C18 H18A 108.8 . . ?
C17 C18 H18B 108.8 . . ?
C17 C18 C16 114.0(3) . . ?
C15 C16 C18 110.2(2) . . ?
C15 C16 H16A 109.6 . . ?
C15 C16 H16B 109.6 . . ?
C18 C16 H16A 109.6 . . ?
C18 C16 H16B 109.6 . . ?
H16A C16 H16B 108.1 . . ?
C18 C17 H17A 109.5 . . ?
C18 C17 H17B 109.5 . . ?
C18 C17 H17C 109.5 . . ?
H17A C17 H17B 109.5 . . ?
H17A C17 H17C 109.5 . . ?
H17B C17 H17C 109.5 . . ?
C4 C3 H3A 109.5 . . ?
C4 C3 H3B 109.5 . . ?
C4 C3 H3C 109.5 . . ?
H3A C3 H3B 109.5 . . ?
H3A C3 H3C 109.5 . . ?
H3B C3 H3C 109.5 . . ?
C12 C11 H11A 109.5 . . ?
C12 C11 H11B 109.5 . . ?
C12 C11 H11C 109.5 . . ?
H11A C11 H11B 109.5 . . ?
H11A C11 H11C 109.5 . . ?
H11B C11 H11C 109.5 . . ?

loop_
_geom_bond_atom_site_label_1
_geom_bond_atom_site_label_2
_geom_bond_distance
_geom_bond_site_symmetry_2
_geom_bond_publ_flag
V1 O5 2.0217(16) . ?
V1 O3 2.0344(16) . ?
V1 O6 2.2606(16) 3_666 ?
V1 O2 1.6259(16) . ?
V1 O4 2.2775(16) 3_766 ?
V1 O1 1.6353(16) . ?
O5 C1 1.270(3) . ?
O3 C2 1.270(3) . ?
O6 C1 1.241(3) . ?
O4 C2 1.236(3) . ?
N1 C7 1.525(3) . ?
N1 C14 1.519(3) . ?
N1 C15 1.520(3) . ?
N1 C6 1.516(3) . ?
C8 H8A 0.9900 . ?
C8 H8B 0.9900 . ?
C8 C7 1.517(3) . ?
C8 C9 1.522(3) . ?
C7 H7A 0.9900 . ?
C7 H7B 0.9900 . ?
C14 H14A 0.9900 . ?
C14 H14B 0.9900 . ?
C14 C13 1.513(3) . ?
C9 H9A 0.9900 . ?
C9 H9B 0.9900 . ?
C9 C10 1.515(4) . ?
C1 C1 1.529(4) 3_666 ?
C2 C2 1.529(4) 3_766 ?
C15 H15A 0.9900 . ?
C15 H15B 0.9900 . ?
C15 C16 1.519(3) . ?
C6 H6A 0.9900 . ?
C6 H6B 0.9900 . ?
C6 C5 1.522(3) . ?
C13 H13A 0.9900 . ?
C13 H13B 0.9900 . ?
C13 C12 1.525(3) . ?
C12 H12A 0.9900 . ?
C12 H12B 0.9900 . ?
C12 C11 1.511(4) . ?
C4 H4A 0.9900 . ?
C4 H4B 0.9900 . ?
C4 C5 1.531(4) . ?
C4 C3 1.491(4) . ?
C5 H5A 0.9900 . ?
C5 H5B 0.9900 . ?
C10 H10A 0.9800 . ?
C10 H10B 0.9800 . ?
C10 H10C 0.9800 . ?
C18 H18A 0.9900 . ?
C18 H18B 0.9900 . ?
C18 C16 1.523(4) . ?
C18 C17 1.510(4) . ?
C16 H16A 0.9900 . ?
C16 H16B 0.9900 . ?
C17 H17A 0.9800 . ?
C17 H17B 0.9800 . ?
C17 H17C 0.9800 . ?
C3 H3A 0.9800 . ?
C3 H3B 0.9800 . ?
C3 H3C 0.9800 . ?
C11 H11A 0.9800 . ?
C11 H11B 0.9800 . ?
C11 H11C 0.9800 . ?

loop_
_geom_torsion_atom_site_label_1
_geom_torsion_atom_site_label_2
_geom_torsion_atom_site_label_3
_geom_torsion_atom_site_label_4
_geom_torsion
_geom_torsion_site_symmetry_1
_geom_torsion_site_symmetry_2
_geom_torsion_site_symmetry_3
_geom_torsion_site_symmetry_4
_geom_torsion_publ_flag
V1 O5 C1 O6 -177.96(17) . . . . ?
V1 O5 C1 C1 2.4(3) . . . 3_666 ?
V1 O3 C2 O4 -173.00(17) . . . . ?
V1 O3 C2 C2 7.7(3) . . . 3_766 ?
V1 O6 C1 O5 -178.07(18) 3_666 . . . ?
V1 O6 C1 C1 1.6(3) 3_666 . . 3_666 ?
V1 O4 C2 O3 -173.70(18) 3_766 . . . ?
V1 O4 C2 C2 5.6(3) 3_766 . . 3_766 ?
N1 C14 C13 C12 -179.4(2) . . . . ?
N1 C15 C16 C18 -174.8(2) . . . . ?
N1 C6 C5 C4 171.5(2) . . . . ?
C7 N1 C14 C13 -56.8(3) . . . . ?
C7 N1 C15 C16 61.7(3) . . . . ?
C7 N1 C6 C5 173.7(2) . . . . ?
C7 C8 C9 C10 -173.0(2) . . . . ?
C14 N1 C7 C8 -55.9(3) . . . . ?
C14 N1 C15 C16 -177.3(2) . . . . ?
C14 N1 C6 C5 52.4(3) . . . . ?
C14 C13 C12 C11 -67.1(3) . . . . ?
C9 C8 C7 N1 178.2(2) . . . . ?
C15 N1 C7 C8 61.8(3) . . . . ?
C15 N1 C14 C13 -177.5(2) . . . . ?
C15 N1 C6 C5 -65.5(3) . . . . ?
C6 N1 C7 C8 -177.1(2) . . . . ?
C6 N1 C14 C13 61.2(3) . . . . ?
C6 N1 C15 C16 -56.1(3) . . . . ?
C17 C18 C16 C15 70.6(3) . . . . ?
C3 C4 C5 C6 -76.7(3) . . . . ?
